data_4512140
loop_
_publ_author_name
'Kang, Yi-Fan'
'Liu, Jian-Qiang'
'Liu, Bo'
'Zhang, Wen-Tao'
'Liu, Qing'
'Liu, Ping'
'Wang, Yao-Yu'

_publ_section_title
;
 Series of Cd(II) and Pb(II) Coordination Polymers Based on a Multilinker
 (R,S-)2,2&#x2032;-Bipyridine-3,3&#x2032;-dicarboxylate-1,1&#x2032;-dioxide
;
_journal_issue 11
_journal_name_full 'Crystal Growth &amp; Design'
_journal_page_first 5466
_journal_paper_doi 10.1021/cg5006192
_journal_volume 14
_journal_year 2014
_chemical_formula_sum 'C72 H86 Cd4 N12 O45'
_chemical_formula_weight 2289.13
_chemical_name_systematic
; 
 ? 
;
_space_group_IT_number 60
_symmetry_cell_setting orthorhombic
_symmetry_space_group_name_Hall '-P 2n 2ab'
_symmetry_space_group_name_H-M 'P b c n'
_atom_sites_solution_hydrogens geom
_atom_sites_solution_primary direct
_atom_sites_solution_secondary difmap
_audit_creation_method SHELXL-97
_cell_angle_alpha 90.00
_cell_angle_beta 90.00
_cell_angle_gamma 90.00
_cell_formula_units_Z 2
_cell_length_a 24.641(4)
_cell_length_b 12.468(2)
_cell_length_c 15.427(2)
_cell_measurement_reflns_used 6840
_cell_measurement_temperature 296(2)
_cell_measurement_theta_max 27.56
_cell_measurement_theta_min 2.67
_cell_volume 4739.5(12)
_computing_cell_refinement 'Bruker SAINT'
_computing_data_collection 'Bruker APEX2'
_computing_data_reduction 'Bruker SAINT'
_computing_molecular_graphics 'Bruker SHELXTL'
_computing_publication_material 'Bruker SHELXTL'
_computing_structure_refinement 'SHELXL-97 (Sheldrick, 2008)'
_computing_structure_solution 'SHELXS-97 (Sheldrick, 2008)'
_diffrn_ambient_temperature 296(2)
_diffrn_measured_fraction_theta_full 0.982
_diffrn_measured_fraction_theta_max 0.982
_diffrn_measurement_device_type 'Bruker APEX-II CCD'
_diffrn_measurement_method '\f and \w scans'
_diffrn_radiation_monochromator graphite
_diffrn_radiation_source 'fine-focus sealed tube'
_diffrn_radiation_type MoK\a
_diffrn_radiation_wavelength 0.71073
_diffrn_reflns_av_R_equivalents 0.0790
_diffrn_reflns_av_sigmaI/netI 0.0628
_diffrn_reflns_limit_h_max 32
_diffrn_reflns_limit_h_min -29
_diffrn_reflns_limit_k_max 16
_diffrn_reflns_limit_k_min -12
_diffrn_reflns_limit_l_max 20
_diffrn_reflns_limit_l_min -13
_diffrn_reflns_number 27530
_diffrn_reflns_theta_full 28.27
_diffrn_reflns_theta_max 28.27
_diffrn_reflns_theta_min 1.83
_exptl_absorpt_coefficient_mu 0.983
_exptl_absorpt_correction_T_max 0.7772
_exptl_absorpt_correction_T_min 0.7569
_exptl_absorpt_correction_type multi-scan
_exptl_absorpt_process_details SADABS
_exptl_crystal_density_diffrn 1.604
_exptl_crystal_density_method 'not measured'
_exptl_crystal_F_000 2308
_exptl_crystal_size_max 0.30
_exptl_crystal_size_mid 0.28
_exptl_crystal_size_min 0.27
_refine_diff_density_max 1.080
_refine_diff_density_min -1.437
_refine_diff_density_rms 0.175
_refine_ls_extinction_method none
_refine_ls_goodness_of_fit_ref 1.037
_refine_ls_hydrogen_treatment constr
_refine_ls_matrix_type full
_refine_ls_number_parameters 305
_refine_ls_number_reflns 5776
_refine_ls_number_restraints 0
_refine_ls_restrained_S_all 1.037
_refine_ls_R_factor_all 0.0933
_refine_ls_R_factor_gt 0.0532
_refine_ls_shift/su_max 0.001
_refine_ls_shift/su_mean 0.000
_refine_ls_structure_factor_coef Fsqd
_refine_ls_weighting_details 'calc w=1/[\s^2^(Fo^2^)+(0.0500P)^2^+13.0000P] where P=(Fo^2^+2Fc^2^)/3'
_refine_ls_weighting_scheme calc
_refine_ls_wR_factor_gt 0.1205
_refine_ls_wR_factor_ref 0.1409
_reflns_number_gt 3787
_reflns_number_total 5776
_reflns_threshold_expression >2sigma(I)
_cod_data_source_file 3.cif
_cod_data_source_block 3
_cod_depositor_comments
;
The following automatic conversions were performed:

'_symmetry_cell_setting' value 'Orthorhombic' changed to
'orthorhombic' according to
/home/saulius/struct/COD-crude-data--automatic-downloads/rss-feeds/ACS/lib/dictionaries/cif_core.dic
dictionary named 'cif_core.dic' version 2.4.2 from 2011-04-26.

Automatic conversion script
Id: cif_fix_values 2827 2014-09-09 07:05:25Z andrius 

 Adding full bibliography for 4512136--4512141.cif.
;
_cod_original_sg_symbol_H-M 'Pbcn '
_cod_database_code 4512140

loop_
_symmetry_equiv_pos_as_xyz
'x, y, z'
'-x+1/2, -y+1/2, z+1/2'
'x+1/2, -y+1/2, -z'
'-x, y, -z+1/2'
'-x, -y, -z'
'x-1/2, y-1/2, -z-1/2'
'-x-1/2, y-1/2, z'
'x, -y, z-1/2'

loop_
_atom_site_label
_atom_site_type_symbol
_atom_site_fract_x
_atom_site_fract_y
_atom_site_fract_z
_atom_site_U_iso_or_equiv
_atom_site_adp_type
_atom_site_occupancy
_atom_site_symmetry_multiplicity
_atom_site_calc_flag
_atom_site_refinement_flags
Cd1 Cd 0.236025(14) 0.82527(3) 0.57756(2) 0.03510(12) Uani 1 1 d .
N1 N 0.2321(2) 0.4314(3) 0.3250(3) 0.0540(12) Uani 1 1 d .
N2 N 0.3208(2) 0.5199(3) 0.4625(3) 0.0459(10) Uani 1 1 d .
N3 N 0.32532(19) 0.8835(4) 0.5727(3) 0.0536(11) Uani 1 1 d .
O1 O 0.17381(18) 0.7351(3) 0.4838(3) 0.0637(11) Uani 1 1 d .
O2 O 0.26063(18) 0.7205(3) 0.4532(2) 0.0500(9) Uani 1 1 d .
O3 O 0.3482(2) 0.6664(5) 0.1821(3) 0.0933(18) Uani 1 1 d .
O4 O 0.2702(2) 0.5979(4) 0.2113(2) 0.0674(12) Uani 1 1 d .
O5 O 0.2737(2) 0.3681(4) 0.3048(3) 0.0759(14) Uani 1 1 d .
O6 O 0.28452(17) 0.4928(3) 0.5242(2) 0.0508(9) Uani 1 1 d .
C1 C 0.1807(3) 0.4017(5) 0.3068(4) 0.0675(19) Uani 1 1 d .
H1 H 0.1741 0.3359 0.2806 0.081 Uiso 1 1 calc R
C2 C 0.1391(3) 0.4670(6) 0.3266(4) 0.077(2) Uani 1 1 d .
H2 H 0.1040 0.4482 0.3101 0.092 Uiso 1 1 calc R
C3 C 0.1479(3) 0.5641(5) 0.3721(4) 0.0638(17) Uani 1 1 d .
H3 H 0.1189 0.6076 0.3883 0.077 Uiso 1 1 calc R
C4 C 0.2003(2) 0.5922(4) 0.3917(3) 0.0441(12) Uani 1 1 d .
C5 C 0.2428(3) 0.5248(4) 0.3665(3) 0.0455(13) Uani 1 1 d .
C6 C 0.3013(2) 0.5452(4) 0.3823(3) 0.0446(13) Uani 1 1 d .
C7 C 0.3379(3) 0.5838(4) 0.3205(3) 0.0500(13) Uani 1 1 d .
C8 C 0.3919(3) 0.5954(6) 0.3427(4) 0.0672(17) Uani 1 1 d .
H8 H 0.4163 0.6231 0.3025 0.081 Uiso 1 1 calc R
C9 C 0.4099(3) 0.5659(7) 0.4244(5) 0.078(2) Uani 1 1 d .
H9 H 0.4465 0.5712 0.4387 0.094 Uiso 1 1 calc R
C10 C 0.3729(3) 0.5289(5) 0.4841(4) 0.0626(16) Uani 1 1 d .
H10 H 0.3843 0.5101 0.5395 0.075 Uiso 1 1 calc R
C11 C 0.2128(3) 0.6914(4) 0.4449(3) 0.0464(13) Uani 1 1 d .
C12 C 0.3170(3) 0.6172(4) 0.2308(3) 0.0543(15) Uani 1 1 d .
C13 C 0.3634(3) 0.8239(6) 0.5342(6) 0.076(2) Uani 1 1 d .
H13 H 0.3545 0.7550 0.5158 0.091 Uiso 1 1 calc R
C14 C 0.4157(3) 0.8611(7) 0.5208(6) 0.083(2) Uani 1 1 d .
H14 H 0.4415 0.8170 0.4951 0.100 Uiso 1 1 calc R
C15 C 0.4293(3) 0.9644(7) 0.5460(5) 0.0716(19) Uani 1 1 d .
C16 C 0.3906(3) 1.0245(6) 0.5853(5) 0.0742(19) Uani 1 1 d .
H16 H 0.3984 1.0938 0.6036 0.089 Uiso 1 1 calc R
C17 C 0.3400(3) 0.9821(5) 0.5978(4) 0.0621(16) Uani 1 1 d .
H17 H 0.3141 1.0245 0.6254 0.075 Uiso 1 1 calc R
C18 C 0.4834(3) 1.0160(8) 0.5252(5) 0.087(2) Uani 1 1 d .
H18 H 0.4917 1.0790 0.5546 0.105 Uiso 1 1 calc R
O1W O 0.2666(2) 0.6666(3) 0.6380(3) 0.0691(14) Uani 1 1 d .
H1A H 0.2717 0.6600 0.6903 0.104 Uiso 1 1 d R
H1B H 0.2779 0.6236 0.6020 0.104 Uiso 1 1 d R
O2W O 0.4560(4) 0.6769(9) 0.1295(6) 0.199(5) Uani 1 1 d .
H2A H 0.4241 0.6644 0.1407 0.299 Uiso 1 1 d R
H2B H 0.4520 0.7027 0.0810 0.299 Uiso 1 1 d R
O3W O 0.4452(5) 0.7144(8) -0.0393(8) 0.223(5) Uani 1 1 d .
H3A H 0.4139 0.7277 -0.0543 0.335 Uiso 1 1 d R
H3B H 0.4604 0.6854 -0.0804 0.335 Uiso 1 1 d R
O4W O 0.4672(6) 0.4330(14) 0.1591(10) 0.152(6) Uani 0.50 1 d P
H4A H 0.4685 0.4965 0.1454 0.228 Uiso 0.50 1 d PR
H4B H 0.4853 0.4329 0.2060 0.228 Uiso 0.50 1 d PR
O5W O 0.5000 0.8281(15) 0.2500 0.254(9) Uani 1 2 d S
H5A H 0.4871 0.7864 0.2145 0.381 Uiso 1 1 d R
O6W O 0.3861(7) 0.3227(11) 0.2636(13) 0.343(10) Uani 1 1 d .
H6A H 0.4089 0.3534 0.2337 0.515 Uiso 1 1 d R
H6B H 0.4002 0.3143 0.3113 0.515 Uiso 1 1 d R
O7W O 0.5000 0.079(4) 0.2500 0.32(2) Uiso 0.50 2 d SP
H7A H 0.5000 0.0129 0.2500 0.477 Uiso 0.50 2 d SPR
H7B H 0.5269 0.0890 0.2801 0.477 Uiso 0.25 1 d PR

loop_
_atom_site_aniso_label
_atom_site_aniso_U_11
_atom_site_aniso_U_22
_atom_site_aniso_U_33
_atom_site_aniso_U_23
_atom_site_aniso_U_13
_atom_site_aniso_U_12
Cd1 0.0471(2) 0.02652(17) 0.03168(18) -0.00283(13) 0.00269(15) -0.00375(15)
N1 0.102(4) 0.029(2) 0.032(2) -0.0074(17) 0.008(2) 0.001(3)
N2 0.072(3) 0.031(2) 0.035(2) 0.0039(17) 0.006(2) 0.011(2)
N3 0.045(2) 0.053(3) 0.064(3) 0.004(2) 0.003(2) -0.009(2)
O1 0.076(3) 0.049(2) 0.067(3) -0.022(2) 0.015(2) -0.002(2)
O2 0.072(3) 0.0303(17) 0.048(2) -0.0072(16) -0.0098(19) 0.0034(19)
O3 0.122(4) 0.114(4) 0.044(2) 0.023(3) 0.007(3) -0.034(3)
O4 0.099(4) 0.071(3) 0.0317(19) 0.0170(19) -0.002(2) 0.011(3)
O5 0.135(4) 0.045(2) 0.048(2) -0.0128(19) 0.004(3) 0.013(3)
O6 0.091(3) 0.0325(17) 0.0291(16) 0.0070(14) 0.0084(18) 0.0049(18)
C1 0.104(5) 0.050(3) 0.048(3) -0.018(3) 0.008(3) -0.030(4)
C2 0.089(5) 0.080(5) 0.061(4) -0.021(4) -0.004(4) -0.027(4)
C3 0.079(4) 0.056(4) 0.056(4) -0.016(3) 0.004(3) -0.006(3)
C4 0.066(4) 0.035(2) 0.031(2) -0.005(2) 0.000(2) -0.006(2)
C5 0.086(4) 0.028(2) 0.022(2) -0.0003(19) 0.001(2) -0.003(2)
C6 0.081(4) 0.026(2) 0.027(2) 0.0030(18) 0.005(2) 0.011(2)
C7 0.079(4) 0.040(3) 0.031(3) 0.002(2) 0.006(3) 0.005(3)
C8 0.068(4) 0.081(5) 0.052(4) 0.003(3) 0.012(3) 0.007(4)
C9 0.066(4) 0.103(6) 0.066(4) 0.008(4) 0.006(4) 0.019(4)
C10 0.074(4) 0.068(4) 0.047(3) 0.009(3) -0.007(3) 0.019(3)
C11 0.074(4) 0.033(3) 0.032(2) -0.0002(19) 0.002(3) 0.002(3)
C12 0.099(5) 0.035(3) 0.029(2) 0.002(2) 0.003(3) -0.012(3)
C13 0.050(4) 0.054(4) 0.124(6) -0.015(4) 0.009(4) -0.006(3)
C14 0.048(4) 0.089(6) 0.113(6) -0.005(5) 0.013(4) 0.010(4)
C15 0.047(3) 0.093(5) 0.075(4) 0.013(4) -0.011(3) -0.018(4)
C16 0.061(4) 0.075(5) 0.087(5) -0.010(4) -0.004(4) -0.021(4)
C17 0.056(3) 0.064(4) 0.067(4) -0.015(3) -0.001(3) -0.008(3)
C18 0.056(5) 0.103(6) 0.102(7) -0.003(5) -0.010(4) -0.004(4)
O1W 0.130(4) 0.040(2) 0.037(2) 0.0017(17) 0.008(2) 0.013(2)
O2W 0.123(7) 0.309(15) 0.164(8) 0.014(8) 0.023(6) -0.016(7)
O3W 0.234(12) 0.140(8) 0.295(13) 0.032(9) -0.086(11) -0.064(8)
O4W 0.149(13) 0.166(16) 0.140(13) 0.012(11) -0.023(10) -0.012(11)
O5W 0.30(2) 0.28(2) 0.186(15) 0.000 -0.061(15) 0.000
O6W 0.278(17) 0.220(16) 0.53(3) 0.011(16) 0.019(19) 0.037(12)

loop_
_atom_type_symbol
_atom_type_description
_atom_type_scat_dispersion_real
_atom_type_scat_dispersion_imag
_atom_type_scat_source
C C 0.0033 0.0016 'International Tables Vol C Tables 4.2.6.8 and 6.1.1.4'
H H 0.0000 0.0000 'International Tables Vol C Tables 4.2.6.8 and 6.1.1.4'
Cd Cd -0.8075 1.2024 'International Tables Vol C Tables 4.2.6.8 and 6.1.1.4'
N N 0.0061 0.0033 'International Tables Vol C Tables 4.2.6.8 and 6.1.1.4'
O O 0.0106 0.0060 'International Tables Vol C Tables 4.2.6.8 and 6.1.1.4'

loop_
_geom_angle_atom_site_label_1
_geom_angle_atom_site_label_2
_geom_angle_atom_site_label_3
_geom_angle
_geom_angle_site_symmetry_1
_geom_angle_site_symmetry_3
O4 Cd1 O6 85.85(15) 2_565 7_665
O4 Cd1 O1W 90.94(15) 2_565 .
O6 Cd1 O1W 172.76(16) 7_665 .
O4 Cd1 N3 87.78(19) 2_565 .
O6 Cd1 N3 85.01(16) 7_665 .
O1W Cd1 N3 88.39(18) . .
O4 Cd1 O1 134.63(17) 2_565 .
O6 Cd1 O1 93.97(14) 7_665 .
O1W Cd1 O1 92.90(16) . .
N3 Cd1 O1 137.48(16) . .
O4 Cd1 O2 165.82(15) 2_565 .
O6 Cd1 O2 105.30(13) 7_665 .
O1W Cd1 O2 76.95(13) . .
N3 Cd1 O2 84.56(16) . .
O1 Cd1 O2 54.66(14) . .
O4 Cd1 O3 51.35(17) 2_565 2_565
O6 Cd1 O3 90.57(16) 7_665 2_565
O1W Cd1 O3 92.49(18) . 2_565
N3 Cd1 O3 139.12(16) . 2_565
O1 Cd1 O3 83.32(14) . 2_565
O2 Cd1 O3 135.34(15) . 2_565
O5 N1 C1 120.7(5) . .
O5 N1 C5 118.2(5) . .
C1 N1 C5 121.1(5) . .
C10 N2 O6 119.0(4) . .
C10 N2 C6 123.1(5) . .
O6 N2 C6 117.6(5) . .
C13 N3 C17 116.8(5) . .
C13 N3 Cd1 120.4(4) . .
C17 N3 Cd1 122.3(4) . .
C11 O1 Cd1 90.1(3) . .
C11 O2 Cd1 90.1(3) . .
C12 O3 Cd1 84.4(4) . 2_564
C12 O4 Cd1 101.8(4) . 2_564
N2 O6 Cd1 128.8(3) . 7_655
C2 C1 N1 120.2(6) . .
C2 C1 H1 119.9 . .
N1 C1 H1 119.9 . .
C1 C2 C3 120.8(7) . .
C1 C2 H2 119.6 . .
C3 C2 H2 119.6 . .
C4 C3 C2 118.1(6) . .
C4 C3 H3 120.9 . .
C2 C3 H3 120.9 . .
C3 C4 C5 119.4(5) . .
C3 C4 C11 121.2(5) . .
C5 C4 C11 119.3(5) . .
N1 C5 C4 120.2(5) . .
N1 C5 C6 114.4(5) . .
C4 C5 C6 125.4(4) . .
N2 C6 C7 118.1(5) . .
N2 C6 C5 116.8(4) . .
C7 C6 C5 125.0(4) . .
C8 C7 C6 119.2(5) . .
C8 C7 C12 121.2(5) . .
C6 C7 C12 119.5(6) . .
C7 C8 C9 120.4(6) . .
C7 C8 H8 119.8 . .
C9 C8 H8 119.8 . .
C10 C9 C8 119.1(7) . .
C10 C9 H9 120.5 . .
C8 C9 H9 120.5 . .
N2 C10 C9 120.0(6) . .
N2 C10 H10 120.0 . .
C9 C10 H10 120.0 . .
O2 C11 O1 123.5(5) . .
O2 C11 C4 119.2(5) . .
O1 C11 C4 117.1(6) . .
O4 C12 O3 122.4(6) . .
O4 C12 C7 119.2(5) . .
O3 C12 C7 118.3(6) . .
N3 C13 C14 122.2(7) . .
N3 C13 H13 118.9 . .
C14 C13 H13 118.9 . .
C13 C14 C15 119.6(7) . .
C13 C14 H14 120.2 . .
C15 C14 H14 120.2 . .
C16 C15 C14 118.0(6) . .
C16 C15 C18 118.6(7) . .
C14 C15 C18 123.2(7) . .
C15 C16 C17 119.4(7) . .
C15 C16 H16 120.3 . .
C17 C16 H16 120.3 . .
N3 C17 C16 124.0(6) . .
N3 C17 H17 118.0 . .
C16 C17 H17 118.0 . .
C18 C18 C15 126.7(12) 5_676 .
C18 C18 H18 116.6 5_676 .
C15 C18 H18 116.6 . .
Cd1 O1W H1A 122.1 . .
Cd1 O1W H1B 113.3 . .
H1A O1W H1B 123.2 . .
H2A O2W H2B 98.8 . .
H3A O3W H3B 107.6 . .
H4A O4W H4B 101.5 . .
H6A O6W H6B 106.0 . .
H7A O7W H7B 99.1 . .

loop_
_geom_bond_atom_site_label_1
_geom_bond_atom_site_label_2
_geom_bond_distance
_geom_bond_site_symmetry_2
Cd1 O4 2.279(4) 2_565
Cd1 O6 2.301(3) 7_665
Cd1 O1W 2.314(4) .
Cd1 N3 2.318(5) .
Cd1 O1 2.389(4) .
Cd1 O2 2.399(4) .
Cd1 O3 2.630(6) 2_565
N1 O5 1.330(7) .
N1 C1 1.349(8) .
N1 C5 1.354(6) .
N2 C10 1.331(8) .
N2 O6 1.349(5) .
N2 C6 1.365(6) .
N3 C13 1.337(8) .
N3 C17 1.338(8) .
O1 C11 1.257(7) .
O2 C11 1.239(7) .
O3 C12 1.237(7) .
O3 Cd1 2.630(6) 2_564
O4 C12 1.216(7) .
O4 Cd1 2.279(4) 2_564
O6 Cd1 2.301(3) 7_655
C1 C2 1.346(10) .
C1 H1 0.9300 .
C2 C3 1.416(9) .
C2 H2 0.9300 .
C3 C4 1.373(8) .
C3 H3 0.9300 .
C4 C5 1.397(8) .
C4 C11 1.516(7) .
C5 C6 1.484(8) .
C6 C7 1.398(7) .
C7 C8 1.381(9) .
C7 C12 1.534(8) .
C8 C9 1.386(9) .
C8 H8 0.9300 .
C9 C10 1.375(9) .
C9 H9 0.9300 .
C10 H10 0.9300 .
C13 C14 1.384(9) .
C13 H13 0.9300 .
C14 C15 1.387(11) .
C14 H14 0.9300 .
C15 C16 1.355(10) .
C15 C18 1.515(10) .
C16 C17 1.369(9) .
C16 H16 0.9300 .
C17 H17 0.9300 .
C18 C18 1.197(15) 5_676
C18 H18 0.9300 .
O1W H1A 0.8202 .
O1W H1B 0.8199 .
O2W H2A 0.8202 .
O2W H2B 0.8198 .
O3W H3A 0.8201 .
O3W H3B 0.8200 .
O4W H4A 0.8200 .
O4W H4B 0.8503 .
O5W H5A 0.8201 .
O6W H6A 0.8201 .
O6W H6B 0.8200 .
O7W H7A 0.8200 .
O7W H7B 0.8200 .

loop_
_geom_hbond_atom_site_label_D
_geom_hbond_atom_site_label_H
_geom_hbond_atom_site_label_A
_geom_hbond_distance_DH
_geom_hbond_distance_HA
_geom_hbond_distance_DA
_geom_hbond_angle_DHA
_geom_hbond_site_symmetry_A
O1W H1A O5 0.82 1.80 2.614(6) 171.0 8_566
O1W H1B O6 0.82 2.03 2.824(5) 162.1 .
O2W H2A O3 0.82 1.98 2.781(10) 166.7 .
O2W H2B O3W 0.82 1.87 2.659(15) 161.2 .
O3W H3A O1 0.82 2.29 3.019(14) 148.8 2_564
O3W H3B O4W 0.82 2.61 3.38(2) 157.0 5_665
O4W H4A O2W 0.82 2.28 3.09(2) 166.7 .
O4W H4B O4W 0.85 2.39 3.24(3) 177.7 4_655
O5W H5A O2W 0.82 2.04 2.862(16) 177.5 .
O6W H6A O4W 0.82 2.09 2.91(2) 179.1 .

loop_
_geom_torsion_atom_site_label_1
_geom_torsion_atom_site_label_2
_geom_torsion_atom_site_label_3
_geom_torsion_atom_site_label_4
_geom_torsion
_geom_torsion_site_symmetry_1
_geom_torsion_site_symmetry_4
O4 Cd1 N3 C13 144.7(5) 2_565 .
O6 Cd1 N3 C13 -129.3(5) 7_665 .
O1W Cd1 N3 C13 53.7(5) . .
O1 Cd1 N3 C13 -38.9(6) . .
O2 Cd1 N3 C13 -23.4(5) . .
O3 Cd1 N3 C13 145.6(5) 2_565 .
O4 Cd1 N3 C17 -43.9(5) 2_565 .
O6 Cd1 N3 C17 42.1(5) 7_665 .
O1W Cd1 N3 C17 -134.9(5) . .
O1 Cd1 N3 C17 132.5(5) . .
O2 Cd1 N3 C17 148.0(5) . .
O3 Cd1 N3 C17 -43.0(6) 2_565 .
O4 Cd1 O1 C11 -158.9(3) 2_565 .
O6 Cd1 O1 C11 113.1(3) 7_665 .
O1W Cd1 O1 C11 -64.7(3) . .
N3 Cd1 O1 C11 26.1(4) . .
O2 Cd1 O1 C11 7.1(3) . .
O3 Cd1 O1 C11 -156.8(3) 2_565 .
O4 Cd1 O2 C11 128.0(7) 2_565 .
O6 Cd1 O2 C11 -91.1(3) 7_665 .
O1W Cd1 O2 C11 96.0(3) . .
N3 Cd1 O2 C11 -174.4(3) . .
O1 Cd1 O2 C11 -7.2(3) . .
O3 Cd1 O2 C11 15.8(4) 2_565 .
C10 N2 O6 Cd1 -81.2(6) . 7_655
C6 N2 O6 Cd1 103.9(4) . 7_655
O5 N1 C1 C2 -179.1(6) . .
C5 N1 C1 C2 2.8(9) . .
N1 C1 C2 C3 -4.6(10) . .
C1 C2 C3 C4 3.2(10) . .
C2 C3 C4 C5 -0.2(9) . .
C2 C3 C4 C11 -176.3(5) . .
O5 N1 C5 C4 -177.9(4) . .
C1 N1 C5 C4 0.3(7) . .
O5 N1 C5 C6 1.4(6) . .
C1 N1 C5 C6 179.5(5) . .
C3 C4 C5 N1 -1.5(7) . .
C11 C4 C5 N1 174.7(4) . .
C3 C4 C5 C6 179.3(5) . .
C11 C4 C5 C6 -4.5(7) . .
C10 N2 C6 C7 -1.0(7) . .
O6 N2 C6 C7 173.7(4) . .
C10 N2 C6 C5 176.5(5) . .
O6 N2 C6 C5 -8.9(6) . .
N1 C5 C6 N2 -98.0(5) . .
C4 C5 C6 N2 81.3(6) . .
N1 C5 C6 C7 79.3(6) . .
C4 C5 C6 C7 -101.5(6) . .
N2 C6 C7 C8 -0.3(8) . .
C5 C6 C7 C8 -177.5(5) . .
N2 C6 C7 C12 -177.6(4) . .
C5 C6 C7 C12 5.2(7) . .
C6 C7 C8 C9 2.0(10) . .
C12 C7 C8 C9 179.2(6) . .
C7 C8 C9 C10 -2.4(11) . .
O6 N2 C10 C9 -174.0(6) . .
C6 N2 C10 C9 0.6(9) . .
C8 C9 C10 N2 1.2(11) . .
Cd1 O2 C11 O1 13.5(5) . .
Cd1 O2 C11 C4 -161.0(4) . .
Cd1 O1 C11 O2 -13.5(5) . .
Cd1 O1 C11 C4 161.0(4) . .
C3 C4 C11 O2 -172.2(5) . .
C5 C4 C11 O2 11.7(7) . .
C3 C4 C11 O1 13.0(8) . .
C5 C4 C11 O1 -163.1(5) . .
Cd1 O4 C12 O3 -0.6(7) 2_564 .
Cd1 O4 C12 C7 176.8(4) 2_564 .
Cd1 O3 C12 O4 0.5(6) 2_564 .
Cd1 O3 C12 C7 -176.9(5) 2_564 .
C8 C7 C12 O4 174.2(6) . .
C6 C7 C12 O4 -8.6(8) . .
C8 C7 C12 O3 -8.3(9) . .
C6 C7 C12 O3 168.9(6) . .
C17 N3 C13 C14 0.3(11) . .
Cd1 N3 C13 C14 172.2(6) . .
N3 C13 C14 C15 -1.6(13) . .
C13 C14 C15 C16 1.7(12) . .
C13 C14 C15 C18 -173.2(8) . .
C14 C15 C16 C17 -0.7(11) . .
C18 C15 C16 C17 174.4(7) . .
C13 N3 C17 C16 0.8(10) . .
Cd1 N3 C17 C16 -170.9(5) . .
C15 C16 C17 N3 -0.6(11) . .
C16 C15 C18 C18 -162.0(12) . 5_676
C14 C15 C18 C18 12.9(17) . 5_676
